data_7241649
loop_
_publ_author_name
'Cioc, R\(azvan C.'
'Lutz, Martin'
'Pidko, Evgeny A.'
'Crockatt, Marc'
'van der Waal, Jan C.'
'Bruijnincx, Pieter C. A.'

_publ_section_title
;
 Direct Diels--Alder reactions of furfural derivatives with maleimides
;
_journal_issue 1
_journal_name_full 'Green Chemistry'
_journal_page_first 367
_journal_page_last 373
_journal_paper_doi 10.1039/D0GC03558K
_journal_volume 23
_journal_year 2021
_chemical_formula_moiety 'C17 H17 N3 O5 S'
_chemical_formula_sum 'C17 H17 N3 O5 S'
_chemical_formula_weight 375.39
_space_group_crystal_system monoclinic
_space_group_IT_number 14
_space_group_name_Hall '-P 2yn'
_space_group_name_H-M_alt 'P 1 21/n 1'
_atom_sites_solution_hydrogens difmap
_atom_sites_solution_primary dual
_atom_sites_solution_secondary difmap
_audit_creation_method SHELXL-2018/3
_audit_update_record
;
2020-08-17 deposited with the CCDC.	2020-11-24 downloaded from the CCDC.
;
_cell_angle_alpha 90
_cell_angle_beta 98.965(1)
_cell_angle_gamma 90
_cell_formula_units_Z 4
_cell_length_a 7.1176(2)
_cell_length_b 16.5556(5)
_cell_length_c 14.6211(4)
_cell_measurement_reflns_used 26067
_cell_measurement_temperature 150(2)
_cell_measurement_theta_max 27.59
_cell_measurement_theta_min 1.81
_cell_volume 1701.85(8)
_computing_cell_refinement Peakref
_computing_data_collection Apex3
_computing_data_reduction 'Eval15, Sadabs'
_computing_structure_refinement 'SHELXL-2018/3 (Sheldrick, 2018)'
_computing_structure_solution SHELXT
_diffrn_ambient_temperature 150(2)
_diffrn_measured_fraction_theta_full 1.000
_diffrn_measured_fraction_theta_max 1.000
_diffrn_measurement_device_type 'Bruker Kappa ApexII'
_diffrn_measurement_method '\f and \w scans'
_diffrn_radiation_type MoK\a
_diffrn_radiation_wavelength 0.71073
_diffrn_reflns_av_R_equivalents 0.0412
_diffrn_reflns_av_unetI/netI 0.0217
_diffrn_reflns_Laue_measured_fraction_full 1.000
_diffrn_reflns_Laue_measured_fraction_max 1.000
_diffrn_reflns_limit_h_max 9
_diffrn_reflns_limit_h_min -9
_diffrn_reflns_limit_k_max 21
_diffrn_reflns_limit_k_min -21
_diffrn_reflns_limit_l_max 18
_diffrn_reflns_limit_l_min -18
_diffrn_reflns_number 38704
_diffrn_reflns_point_group_measured_fraction_full 1.000
_diffrn_reflns_point_group_measured_fraction_max 1.000
_diffrn_reflns_theta_full 25.242
_diffrn_reflns_theta_max 27.497
_diffrn_reflns_theta_min 1.871
_diffrn_source 'sealed tube'
_exptl_absorpt_coefficient_mu 0.225
_exptl_absorpt_correction_T_max 1.0000
_exptl_absorpt_correction_T_min 0.8947
_exptl_absorpt_correction_type numerical
_exptl_absorpt_process_details
;
 SADABS 2016/2: Krause, L., Herbst-Irmer, R., Sheldrick G.M. & Stalke D.,
 J. Appl. Cryst. 48 (2015) 3-10
;
_exptl_crystal_colour colourless
_exptl_crystal_density_diffrn 1.465
_exptl_crystal_description needle
_exptl_crystal_F_000 784
_exptl_crystal_size_max 0.35
_exptl_crystal_size_mid 0.06
_exptl_crystal_size_min 0.04
_refine_diff_density_max 0.349
_refine_diff_density_min -0.319
_refine_diff_density_rms 0.048
_refine_ls_extinction_method none
_refine_ls_goodness_of_fit_ref 1.033
_refine_ls_hydrogen_treatment mixed
_refine_ls_matrix_type full
_refine_ls_number_parameters 249
_refine_ls_number_reflns 3904
_refine_ls_number_restraints 0
_refine_ls_restrained_S_all 1.033
_refine_ls_R_factor_all 0.0443
_refine_ls_R_factor_gt 0.0333
_refine_ls_shift/su_max 0.000
_refine_ls_shift/su_mean 0.000
_refine_ls_structure_factor_coef Fsqd
_refine_ls_weighting_details 'w=1/[\s^2^(Fo^2^)+(0.0507P)^2^+0.5793P] where P=(Fo^2^+2Fc^2^)/3'
_refine_ls_weighting_scheme calc
_refine_ls_wR_factor_gt 0.0866
_refine_ls_wR_factor_ref 0.0927
_reflns_Friedel_coverage 0.000
_reflns_number_gt 3206
_reflns_number_total 3904
_reflns_threshold_expression 'I > 2\s(I)'
_cod_data_source_file d0gc03558k3.cif
_cod_data_source_block l1090a
_cod_depositor_comments 'Adding full bibliography for 7241649.cif.'
_cod_original_cell_volume 1701.84(8)
_cod_original_sg_symbol_H-M 'P 21/n'
_cod_database_code 7241649
_shelx_shelxl_version_number 2018/3
_shelx_space_group_comment
;
The symmetry employed for this shelxl refinement is uniquely defined
by the following loop, which should always be used as a source of
symmetry information in preference to the above space-group names.
They are only intended as comments.
;

loop_
_space_group_symop_operation_xyz
'x, y, z'
'-x+1/2, y+1/2, -z+1/2'
'-x, -y, -z'
'x-1/2, -y-1/2, z-1/2'

loop_
_atom_site_label
_atom_site_type_symbol
_atom_site_fract_x
_atom_site_fract_y
_atom_site_fract_z
_atom_site_U_iso_or_equiv
_atom_site_adp_type
_atom_site_occupancy
_atom_site_site_symmetry_order
_atom_site_calc_flag
_atom_site_refinement_flags_posn
_atom_site_refinement_flags_adp
_atom_site_refinement_flags_occupancy
_atom_site_disorder_assembly
_atom_site_disorder_group
S1 S 0.63931(5) 0.46177(2) 0.20459(2) 0.02075(10) Uani 1 1 d . . . . .
O1 O 0.21973(17) 0.25654(7) 0.72657(8) 0.0306(3) Uani 1 1 d . . . . .
O2 O 0.71174(15) 0.36203(8) 0.60100(8) 0.0344(3) Uani 1 1 d . . . . .
O3 O 0.22814(14) 0.28934(6) 0.47442(7) 0.0199(2) Uani 1 1 d . . . . .
O4 O 0.82236(15) 0.44833(7) 0.17855(7) 0.0295(3) Uani 1 1 d . . . . .
O5 O 0.58655(17) 0.53985(6) 0.23383(7) 0.0287(3) Uani 1 1 d . . . . .
N1 N 0.49226(18) 0.29608(7) 0.67369(8) 0.0227(3) Uani 1 1 d . . . . .
N2 N 0.48400(17) 0.40906(7) 0.34088(8) 0.0188(2) Uani 1 1 d . . . . .
N3 N 0.63716(17) 0.40064(8) 0.29338(8) 0.0205(3) Uani 1 1 d . . . . .
H3N H 0.680(2) 0.3520(11) 0.2837(12) 0.026(4) Uiso 1 1 d . . . . .
C1 C 0.37432(19) 0.39489(8) 0.56369(9) 0.0171(3) Uani 1 1 d . . . . .
H1 H 0.385218 0.454967 0.569320 0.021 Uiso 1 1 calc R U . . .
C2 C 0.31521(19) 0.36623(8) 0.45979(9) 0.0171(3) Uani 1 1 d . . . . .
C3 C 0.1441(2) 0.41807(9) 0.42220(10) 0.0229(3) Uani 1 1 d . . . . .
H3 H 0.149(2) 0.4647(10) 0.3835(12) 0.026(4) Uiso 1 1 d . . . . .
C4 C 0.0023(2) 0.39010(10) 0.46175(10) 0.0248(3) Uani 1 1 d . . . . .
H4 H -0.120(3) 0.4124(11) 0.4585(13) 0.036(5) Uiso 1 1 d . . . . .
C5 C 0.0833(2) 0.32116(9) 0.52396(10) 0.0205(3) Uani 1 1 d . . . . .
H5 H -0.011731 0.280910 0.539373 0.025 Uiso 1 1 calc R U . . .
C6 C 0.20835(19) 0.36100(8) 0.60816(9) 0.0180(3) Uani 1 1 d . . . . .
H6 H 0.139261 0.403825 0.637896 0.022 Uiso 1 1 calc R U . . .
C7 C 0.3003(2) 0.29869(8) 0.67665(10) 0.0211(3) Uani 1 1 d . . . . .
C8 C 0.5490(2) 0.35182(9) 0.61266(9) 0.0216(3) Uani 1 1 d . . . . .
C9 C 0.6238(3) 0.24307(11) 0.73246(12) 0.0348(4) Uani 1 1 d . . . . .
H9A H 0.634706 0.260823 0.797013 0.052 Uiso 1 1 calc R U . . .
H9B H 0.749159 0.245318 0.712728 0.052 Uiso 1 1 calc R U . . .
H9C H 0.575924 0.187501 0.727067 0.052 Uiso 1 1 calc R U . . .
C10 C 0.47044(19) 0.35674(8) 0.40305(9) 0.0183(3) Uani 1 1 d . . . . .
H10 H 0.556921 0.312761 0.413086 0.022 Uiso 1 1 calc R U . . .
C11 C 0.4634(2) 0.42957(8) 0.11415(9) 0.0195(3) Uani 1 1 d . . . . .
C12 C 0.5137(2) 0.39299(9) 0.03603(10) 0.0231(3) Uani 1 1 d . . . . .
H12 H 0.643527 0.382877 0.032061 0.028 Uiso 1 1 calc R U . . .
C13 C 0.3719(2) 0.37132(9) -0.03637(10) 0.0246(3) Uani 1 1 d . . . . .
H13 H 0.405954 0.346791 -0.090204 0.030 Uiso 1 1 calc R U . . .
C14 C 0.1811(2) 0.38503(9) -0.03112(10) 0.0233(3) Uani 1 1 d . . . . .
C15 C 0.1345(2) 0.41988(10) 0.04911(11) 0.0294(3) Uani 1 1 d . . . . .
H15 H 0.004429 0.428068 0.054284 0.035 Uiso 1 1 calc R U . . .
C16 C 0.2738(2) 0.44289(10) 0.12162(10) 0.0267(3) Uani 1 1 d . . . . .
H16 H 0.239971 0.467377 0.175530 0.032 Uiso 1 1 calc R U . . .
C17 C 0.0271(2) 0.36588(10) -0.11092(11) 0.0303(4) Uani 1 1 d . . . . .
H17A H -0.012324 0.415586 -0.144978 0.045 Uiso 1 1 calc R U . . .
H17B H -0.082205 0.342276 -0.087348 0.045 Uiso 1 1 calc R U . . .
H17C H 0.075585 0.327297 -0.152420 0.045 Uiso 1 1 calc R U . . .

loop_
_atom_site_aniso_label
_atom_site_aniso_U_11
_atom_site_aniso_U_22
_atom_site_aniso_U_33
_atom_site_aniso_U_23
_atom_site_aniso_U_13
_atom_site_aniso_U_12
S1 0.0249(2) 0.02320(18) 0.01532(17) -0.00012(13) 0.00692(13) -0.00312(13)
O1 0.0414(7) 0.0271(6) 0.0264(6) 0.0062(5) 0.0154(5) -0.0025(5)
O2 0.0192(6) 0.0559(8) 0.0287(6) 0.0044(5) 0.0052(5) -0.0006(5)
O3 0.0215(5) 0.0192(5) 0.0204(5) -0.0034(4) 0.0079(4) -0.0034(4)
O4 0.0251(6) 0.0428(7) 0.0226(5) 0.0005(5) 0.0104(4) -0.0062(5)
O5 0.0437(7) 0.0208(5) 0.0223(5) -0.0020(4) 0.0075(5) -0.0042(5)
N1 0.0253(7) 0.0261(6) 0.0167(6) 0.0019(5) 0.0033(5) 0.0043(5)
N2 0.0199(6) 0.0228(6) 0.0148(5) -0.0022(4) 0.0059(4) 0.0004(5)
N3 0.0227(6) 0.0241(6) 0.0163(6) 0.0013(5) 0.0075(5) 0.0042(5)
C1 0.0188(7) 0.0179(6) 0.0157(6) -0.0017(5) 0.0056(5) -0.0018(5)
C2 0.0195(7) 0.0173(6) 0.0150(6) -0.0001(5) 0.0039(5) -0.0007(5)
C3 0.0239(8) 0.0266(8) 0.0180(7) 0.0008(6) 0.0030(6) 0.0053(6)
C4 0.0197(7) 0.0324(8) 0.0218(7) -0.0033(6) 0.0015(6) 0.0037(6)
C5 0.0183(7) 0.0239(7) 0.0203(7) -0.0038(6) 0.0066(5) -0.0032(5)
C6 0.0194(7) 0.0195(6) 0.0163(6) -0.0011(5) 0.0064(5) -0.0005(5)
C7 0.0273(8) 0.0207(7) 0.0162(6) -0.0032(5) 0.0062(5) -0.0002(6)
C8 0.0217(7) 0.0287(7) 0.0147(6) -0.0032(5) 0.0037(5) -0.0010(6)
C9 0.0362(9) 0.0417(10) 0.0251(8) 0.0067(7) 0.0006(7) 0.0128(7)
C10 0.0200(7) 0.0194(6) 0.0162(6) -0.0018(5) 0.0047(5) 0.0015(5)
C11 0.0251(7) 0.0185(6) 0.0156(6) 0.0028(5) 0.0055(5) -0.0002(5)
C12 0.0255(8) 0.0245(7) 0.0207(7) -0.0004(6) 0.0077(6) 0.0028(6)
C13 0.0334(8) 0.0230(7) 0.0186(7) -0.0020(6) 0.0079(6) 0.0037(6)
C14 0.0296(8) 0.0210(7) 0.0196(7) 0.0038(5) 0.0046(6) -0.0024(6)
C15 0.0244(8) 0.0407(9) 0.0247(8) 0.0017(7) 0.0086(6) 0.0021(7)
C16 0.0283(8) 0.0362(8) 0.0174(7) -0.0009(6) 0.0093(6) 0.0052(6)
C17 0.0332(9) 0.0300(8) 0.0267(8) -0.0005(6) 0.0015(7) -0.0037(7)

loop_
_atom_type_symbol
_atom_type_description
_atom_type_scat_dispersion_real
_atom_type_scat_dispersion_imag
_atom_type_scat_source
C C 0.0033 0.0016 'International Tables Vol C Tables 4.2.6.8 and 6.1.1.4'
H H 0.0000 0.0000 'International Tables Vol C Tables 4.2.6.8 and 6.1.1.4'
N N 0.0061 0.0033 'International Tables Vol C Tables 4.2.6.8 and 6.1.1.4'
O O 0.0106 0.0060 'International Tables Vol C Tables 4.2.6.8 and 6.1.1.4'
S S 0.1246 0.1234 'International Tables Vol C Tables 4.2.6.8 and 6.1.1.4'

loop_
_diffrn_orient_matrix_type
_diffrn_orient_matrix_UB_11
_diffrn_orient_matrix_UB_12
_diffrn_orient_matrix_UB_13
_diffrn_orient_matrix_UB_21
_diffrn_orient_matrix_UB_22
_diffrn_orient_matrix_UB_23
_diffrn_orient_matrix_UB_31
_diffrn_orient_matrix_UB_32
_diffrn_orient_matrix_UB_33
'Nonius RMAT' 0.0993536 -0.0387813 0.0291612 -0.0463791 -0.0409967 -0.0485291 0.0906174 0.0215375 -0.0398665

loop_
_geom_angle_atom_site_label_1
_geom_angle_atom_site_label_2
_geom_angle_atom_site_label_3
_geom_angle
_geom_angle_site_symmetry_1
_geom_angle_site_symmetry_3
_geom_angle_publ_flag
O5 S1 O4 120.84(7) . . ?
O5 S1 N3 106.53(6) . . ?
O4 S1 N3 103.58(6) . . ?
O5 S1 C11 108.05(7) . . ?
O4 S1 C11 108.94(7) . . ?
N3 S1 C11 108.28(6) . . ?
C2 O3 C5 96.23(9) . . ?
C7 N1 C8 112.94(12) . . ?
C7 N1 C9 123.34(13) . . ?
C8 N1 C9 123.64(13) . . ?
C10 N2 N3 116.28(12) . . ?
N2 N3 S1 115.91(9) . . ?
N2 N3 H3N 119.5(11) . . ?
S1 N3 H3N 112.8(12) . . ?
C8 C1 C6 104.85(11) . . ?
C8 C1 C2 112.86(11) . . ?
C6 C1 C2 100.90(10) . . ?
C8 C1 H1 112.5 . . ?
C6 C1 H1 112.5 . . ?
C2 C1 H1 112.5 . . ?
O3 C2 C10 111.20(11) . . ?
O3 C2 C3 102.27(11) . . ?
C10 C2 C3 118.68(12) . . ?
O3 C2 C1 100.24(10) . . ?
C10 C2 C1 117.15(11) . . ?
C3 C2 C1 104.80(11) . . ?
C4 C3 C2 105.49(13) . . ?
C4 C3 H3 129.7(10) . . ?
C2 C3 H3 124.4(10) . . ?
C3 C4 C5 106.33(13) . . ?
C3 C4 H4 127.2(12) . . ?
C5 C4 H4 126.0(12) . . ?
O3 C5 C4 101.98(11) . . ?
O3 C5 C6 100.76(10) . . ?
C4 C5 C6 105.89(11) . . ?
O3 C5 H5 115.4 . . ?
C4 C5 H5 115.4 . . ?
C6 C5 H5 115.4 . . ?
C7 C6 C1 104.28(11) . . ?
C7 C6 C5 111.78(11) . . ?
C1 C6 C5 101.71(10) . . ?
C7 C6 H6 112.8 . . ?
C1 C6 H6 112.8 . . ?
C5 C6 H6 112.8 . . ?
O1 C7 N1 124.39(14) . . ?
O1 C7 C6 126.34(14) . . ?
N1 C7 C6 109.27(12) . . ?
O2 C8 N1 124.43(14) . . ?
O2 C8 C1 127.02(13) . . ?
N1 C8 C1 108.54(12) . . ?
N1 C9 H9A 109.5 . . ?
N1 C9 H9B 109.5 . . ?
H9A C9 H9B 109.5 . . ?
N1 C9 H9C 109.5 . . ?
H9A C9 H9C 109.5 . . ?
H9B C9 H9C 109.5 . . ?
N2 C10 C2 118.19(12) . . ?
N2 C10 H10 120.9 . . ?
C2 C10 H10 120.9 . . ?
C12 C11 C16 120.84(14) . . ?
C12 C11 S1 120.45(11) . . ?
C16 C11 S1 118.70(11) . . ?
C11 C12 C13 119.30(14) . . ?
C11 C12 H12 120.4 . . ?
C13 C12 H12 120.4 . . ?
C12 C13 C14 120.97(14) . . ?
C12 C13 H13 119.5 . . ?
C14 C13 H13 119.5 . . ?
C13 C14 C15 118.47(14) . . ?
C13 C14 C17 121.48(14) . . ?
C15 C14 C17 120.01(14) . . ?
C16 C15 C14 121.45(15) . . ?
C16 C15 H15 119.3 . . ?
C14 C15 H15 119.3 . . ?
C15 C16 C11 118.94(14) . . ?
C15 C16 H16 120.5 . . ?
C11 C16 H16 120.5 . . ?
C14 C17 H17A 109.5 . . ?
C14 C17 H17B 109.5 . . ?
H17A C17 H17B 109.5 . . ?
C14 C17 H17C 109.5 . . ?
H17A C17 H17C 109.5 . . ?
H17B C17 H17C 109.5 . . ?

loop_
_geom_bond_atom_site_label_1
_geom_bond_atom_site_label_2
_geom_bond_distance
_geom_bond_site_symmetry_2
_geom_bond_publ_flag
S1 O5 1.4299(11) . ?
S1 O4 1.4306(11) . ?
S1 N3 1.6481(12) . ?
S1 C11 1.7565(15) . ?
O1 C7 1.2161(18) . ?
O2 C8 1.2088(18) . ?
O3 C2 1.4462(16) . ?
O3 C5 1.4483(16) . ?
N1 C7 1.3746(19) . ?
N1 C8 1.3867(19) . ?
N1 C9 1.4612(19) . ?
N2 C10 1.2701(18) . ?
N2 N3 1.3878(16) . ?
N3 H3N 0.882(18) . ?
C1 C8 1.5130(19) . ?
C1 C6 1.5403(18) . ?
C1 C2 1.5845(18) . ?
C1 H1 1.0000 . ?
C2 C10 1.4898(18) . ?
C2 C3 1.5211(19) . ?
C3 C4 1.322(2) . ?
C3 H3 0.962(17) . ?
C4 C5 1.516(2) . ?
C4 H4 0.943(19) . ?
C5 C6 1.5496(19) . ?
C5 H5 1.0000 . ?
C6 C7 1.5136(19) . ?
C6 H6 1.0000 . ?
C9 H9A 0.9800 . ?
C9 H9B 0.9800 . ?
C9 H9C 0.9800 . ?
C10 H10 0.9500 . ?
C11 C12 1.388(2) . ?
C11 C16 1.388(2) . ?
C12 C13 1.391(2) . ?
C12 H12 0.9500 . ?
C13 C14 1.391(2) . ?
C13 H13 0.9500 . ?
C14 C15 1.393(2) . ?
C14 C17 1.505(2) . ?
C15 C16 1.387(2) . ?
C15 H15 0.9500 . ?
C16 H16 0.9500 . ?
C17 H17A 0.9800 . ?
C17 H17B 0.9800 . ?
C17 H17C 0.9800 . ?

loop_
_geom_hbond_atom_site_label_D
_geom_hbond_atom_site_label_H
_geom_hbond_atom_site_label_A
_geom_hbond_distance_DH
_geom_hbond_distance_HA
_geom_hbond_distance_DA
_geom_hbond_angle_DHA
_geom_hbond_site_symmetry_A
_geom_hbond_publ_flag
N3 H3N O1 0.882(18) 2.019(18) 2.8723(17) 162.6(16) 4_665 yes

loop_
_geom_torsion_atom_site_label_1
_geom_torsion_atom_site_label_2
_geom_torsion_atom_site_label_3
_geom_torsion_atom_site_label_4
_geom_torsion
_geom_torsion_site_symmetry_1
_geom_torsion_site_symmetry_2
_geom_torsion_site_symmetry_3
_geom_torsion_site_symmetry_4
_geom_torsion_publ_flag
C10 N2 N3 S1 172.80(10) . . . . ?
O5 S1 N3 N2 43.25(12) . . . . ?
O4 S1 N3 N2 171.70(10) . . . . ?
C11 S1 N3 N2 -72.75(11) . . . . ?
C5 O3 C2 C10 -176.47(11) . . . . ?
C5 O3 C2 C3 -48.79(12) . . . . ?
C5 O3 C2 C1 58.96(11) . . . . ?
C8 C1 C2 O3 76.32(13) . . . . ?
C6 C1 C2 O3 -35.04(12) . . . . ?
C8 C1 C2 C10 -44.04(16) . . . . ?
C6 C1 C2 C10 -155.41(11) . . . . ?
C8 C1 C2 C3 -177.95(11) . . . . ?
C6 C1 C2 C3 70.69(12) . . . . ?
O3 C2 C3 C4 31.45(14) . . . . ?
C10 C2 C3 C4 154.18(13) . . . . ?
C1 C2 C3 C4 -72.77(14) . . . . ?
C2 C3 C4 C5 0.06(15) . . . . ?
C2 O3 C5 C4 48.67(12) . . . . ?
C2 O3 C5 C6 -60.31(11) . . . . ?
C3 C4 C5 O3 -31.46(15) . . . . ?
C3 C4 C5 C6 73.54(14) . . . . ?
C8 C1 C6 C7 -2.12(13) . . . . ?
C2 C1 C6 C7 115.28(11) . . . . ?
C8 C1 C6 C5 -118.47(11) . . . . ?
C2 C1 C6 C5 -1.07(12) . . . . ?
O3 C5 C6 C7 -73.81(13) . . . . ?
C4 C5 C6 C7 -179.70(11) . . . . ?
O3 C5 C6 C1 36.93(12) . . . . ?
C4 C5 C6 C1 -68.96(13) . . . . ?
C8 N1 C7 O1 -178.42(14) . . . . ?
C9 N1 C7 O1 -1.5(2) . . . . ?
C8 N1 C7 C6 2.07(16) . . . . ?
C9 N1 C7 C6 178.97(13) . . . . ?
C1 C6 C7 O1 -179.29(14) . . . . ?
C5 C6 C7 O1 -70.19(18) . . . . ?
C1 C6 C7 N1 0.21(14) . . . . ?
C5 C6 C7 N1 109.31(13) . . . . ?
C7 N1 C8 O2 177.54(14) . . . . ?
C9 N1 C8 O2 0.7(2) . . . . ?
C7 N1 C8 C1 -3.51(16) . . . . ?
C9 N1 C8 C1 179.60(13) . . . . ?
C6 C1 C8 O2 -177.69(14) . . . . ?
C2 C1 C8 O2 73.40(18) . . . . ?
C6 C1 C8 N1 3.39(14) . . . . ?
C2 C1 C8 N1 -105.52(13) . . . . ?
N3 N2 C10 C2 176.31(11) . . . . ?
O3 C2 C10 N2 138.70(13) . . . . ?
C3 C2 C10 N2 20.54(19) . . . . ?
C1 C2 C10 N2 -106.90(14) . . . . ?
O5 S1 C11 C12 136.72(12) . . . . ?
O4 S1 C11 C12 3.73(14) . . . . ?
N3 S1 C11 C12 -108.27(12) . . . . ?
O5 S1 C11 C16 -42.00(13) . . . . ?
O4 S1 C11 C16 -174.99(11) . . . . ?
N3 S1 C11 C16 73.00(13) . . . . ?
C16 C11 C12 C13 1.5(2) . . . . ?
S1 C11 C12 C13 -177.15(11) . . . . ?
C11 C12 C13 C14 -0.7(2) . . . . ?
C12 C13 C14 C15 -1.0(2) . . . . ?
C12 C13 C14 C17 176.74(14) . . . . ?
C13 C14 C15 C16 1.9(2) . . . . ?
C17 C14 C15 C16 -175.93(15) . . . . ?
C14 C15 C16 C11 -1.0(2) . . . . ?
C12 C11 C16 C15 -0.7(2) . . . . ?
S1 C11 C16 C15 177.99(12) . . . . ?
